data_7243596
loop_
_publ_author_name
'Dailey, Maegan'
'Besson, Claire'

_publ_section_title
;
 Selective crystallization of four bis(phthalocyaninato)lanthanoid(iii)
 polymorphs
;
_journal_issue 40
_journal_name_full CrystEngComm
_journal_page_first 7151
_journal_page_last 7161
_journal_paper_doi 10.1039/D1CE00936B
_journal_volume 23
_journal_year 2021
_chemical_formula_moiety 'C64 H32 N16 Yb'
_chemical_formula_sum 'C64 H32 N16 Yb'
_chemical_formula_weight 1198.09
_chemical_name_common bis(phthalocyaninato)-ytterbium
_chemical_name_systematic (phthalocyaninato)-(phthalocyaninato-radical)-ytterbium(III)
_space_group_crystal_system orthorhombic
_space_group_IT_number 19
_space_group_name_Hall 'P 2ac 2ab'
_space_group_name_H-M_alt 'P 21 21 21'
_atom_sites_solution_hydrogens geom
_audit_creation_method SHELXL-2018/3
_audit_update_record
;
2021-09-09 deposited with the CCDC.	2021-09-24 downloaded from the CCDC.
;
_cell_angle_alpha 90
_cell_angle_beta 90
_cell_angle_gamma 90
_cell_formula_units_Z 4
_cell_length_a 8.7901(6)
_cell_length_b 10.5965(12)
_cell_length_c 50.568(4)
_cell_measurement_reflns_used 27530
_cell_measurement_temperature 100(2)
_cell_measurement_theta_max 60.976
_cell_measurement_theta_min 4.543
_cell_volume 4710.1(7)
_computing_cell_refinement 'APEX3 v2019.1-0 (Bruker AXS)'
_computing_data_collection 'Bruker Instrument Service V6.2.132'
_computing_data_reduction 'SAINT V8.40A (Bruker Nano Inc., AXS)'
_computing_molecular_graphics 'shelXle (C.B. Huebschle, rev 958)'
_computing_structure_refinement 'SHELXL-2018/3 (Sheldrick, 2018)'
_computing_structure_solution 'SHELXT 2014/5 (Sheldrick, 2014)'
_diffrn_ambient_temperature 100(2)
_diffrn_measured_fraction_theta_full 0.998
_diffrn_measured_fraction_theta_max 0.993
_diffrn_measurement_device_type 'Bruker D8 Quest'
_diffrn_measurement_method '\f and \w scans'
_diffrn_radiation_probe x-ray
_diffrn_radiation_type MoK\a
_diffrn_radiation_wavelength 0.71073
_diffrn_reflns_av_R_equivalents 0.0304
_diffrn_reflns_av_unetI/netI 0.0667
_diffrn_reflns_Laue_measured_fraction_full 0.998
_diffrn_reflns_Laue_measured_fraction_max 0.993
_diffrn_reflns_limit_h_max 10
_diffrn_reflns_limit_h_min -12
_diffrn_reflns_limit_k_max 11
_diffrn_reflns_limit_k_min -15
_diffrn_reflns_limit_l_max 71
_diffrn_reflns_limit_l_min -72
_diffrn_reflns_number 27455
_diffrn_reflns_point_group_measured_fraction_full 0.990
_diffrn_reflns_point_group_measured_fraction_max 0.971
_diffrn_reflns_theta_full 25.242
_diffrn_reflns_theta_max 30.486
_diffrn_reflns_theta_min 2.270
_diffrn_source 'fine-focused sealed tube'
_exptl_absorpt_coefficient_mu 2.053
_exptl_absorpt_correction_T_max 0.7461
_exptl_absorpt_correction_T_min 0.6462
_exptl_absorpt_correction_type multi-scan
_exptl_absorpt_process_details
;
 SADABS 2016/2: Krause, L., Herbst-Irmer, R., Sheldrick G.M. & Stalke D.,
 J. Appl. Cryst. 48 (2015) 3-10
;
_exptl_crystal_colour 'dark green'
_exptl_crystal_density_diffrn 1.690
_exptl_crystal_description block
_exptl_crystal_F_000 2392
_exptl_crystal_recrystallization_method 'slow evaporation from CHCl3'
_exptl_crystal_size_max 0.294
_exptl_crystal_size_mid 0.201
_exptl_crystal_size_min 0.088
_exptl_transmission_factor_max 0.7461
_exptl_transmission_factor_min 0.6462
_refine_diff_density_max 1.688
_refine_diff_density_min -2.982
_refine_diff_density_rms 0.134
_refine_ls_abs_structure_details
;
 Flack x determined using 5004 quotients [(I+)-(I-)]/[(I+)+(I-)]
 (Parsons, Flack and Wagner, Acta Cryst. B69 (2013) 249-259).
;
_refine_ls_abs_structure_Flack 0.034(4)
_refine_ls_extinction_method none
_refine_ls_goodness_of_fit_ref 0.873
_refine_ls_hydrogen_treatment constr
_refine_ls_matrix_type full
_refine_ls_number_parameters 730
_refine_ls_number_reflns 13950
_refine_ls_number_restraints 0
_refine_ls_restrained_S_all 0.873
_refine_ls_R_factor_all 0.0450
_refine_ls_R_factor_gt 0.0410
_refine_ls_shift/su_max 0.002
_refine_ls_shift/su_mean 0.000
_refine_ls_structure_factor_coef Fsqd
_refine_ls_weighting_details 'w=1/[\s^2^(Fo^2^)+(0.1000P)^2^] where P=(Fo^2^+2Fc^2^)/3'
_refine_ls_weighting_scheme calc
_refine_ls_wR_factor_gt 0.1170
_refine_ls_wR_factor_ref 0.1199
_reflns_Friedel_coverage 0.751
_reflns_Friedel_fraction_full 0.981
_reflns_Friedel_fraction_max 0.942
_reflns_number_gt 13130
_reflns_number_total 13950
_reflns_threshold_expression 'I > 2\s(I)'
_cod_data_source_file d1ce00936b2.cif
_cod_data_source_block YbPc2_P212121
_cod_depositor_comments 'Adding full bibliography for 7243585--7243607.cif.'
_cod_database_code 7243596
_shelx_shelxl_version_number 2018/3
_shelx_space_group_comment
;
The symmetry employed for this shelxl refinement is uniquely defined
by the following loop, which should always be used as a source of
symmetry information in preference to the above space-group names.
They are only intended as comments.
;
_shelx_estimated_absorpt_t_min 0.584
_shelx_estimated_absorpt_t_max 0.840

loop_
_space_group_symop_operation_xyz
'x, y, z'
'-x+1/2, -y, z+1/2'
'-x, y+1/2, -z+1/2'
'x+1/2, -y+1/2, -z'

loop_
_atom_site_label
_atom_site_type_symbol
_atom_site_fract_x
_atom_site_fract_y
_atom_site_fract_z
_atom_site_U_iso_or_equiv
_atom_site_adp_type
_atom_site_occupancy
_atom_site_site_symmetry_order
_atom_site_calc_flag
_atom_site_refinement_flags_posn
_atom_site_refinement_flags_adp
_atom_site_refinement_flags_occupancy
_atom_site_disorder_assembly
_atom_site_disorder_group
Yb01 Yb 0.21276(3) 0.57047(2) 0.37580(2) 0.01050(7) Uani 1 1 d . . . . .
N1 N 0.1881(6) 0.4494(5) 0.41476(9) 0.0111(9) Uani 1 1 d . . . . .
C1 C 0.1454(7) 0.5003(6) 0.43840(11) 0.0126(11) Uani 1 1 d . . . . .
N2 N 0.3334(6) 0.2605(5) 0.40360(9) 0.0134(10) Uani 1 1 d . . . . .
C2 C 0.2150(7) 0.4328(6) 0.46034(10) 0.0146(10) Uani 1 1 d . . . . .
N3 N 0.2227(7) 0.3529(5) 0.36406(9) 0.0137(9) Uani 1 1 d . . . . .
C3 C 0.2169(9) 0.4532(6) 0.48741(11) 0.0179(12) Uani 1 1 d . . . . .
H3 H 0.159518 0.519335 0.495237 0.021 Uiso 1 1 calc R U . . .
N4 N 0.1286(7) 0.3622(5) 0.31887(10) 0.0151(10) Uani 1 1 d . . . . .
C4 C 0.3069(9) 0.3724(8) 0.50275(12) 0.0261(16) Uani 1 1 d . . . . .
H4 H 0.310312 0.383895 0.521373 0.031 Uiso 1 1 calc R U . . .
C5 C 0.3919(9) 0.2751(8) 0.49130(12) 0.0241(15) Uani 1 1 d . . . . .
H5 H 0.451973 0.222045 0.502267 0.029 Uiso 1 1 calc R U . . .
N5 N 0.0114(6) 0.5237(5) 0.34553(10) 0.0125(10) Uani 1 1 d . . . . .
N6 N -0.1726(6) 0.6848(5) 0.35805(10) 0.0136(10) Uani 1 1 d . . . . .
C6 C 0.3900(8) 0.2545(6) 0.46399(12) 0.0185(13) Uani 1 1 d . . . . .
H6 H 0.447153 0.188405 0.456105 0.022 Uiso 1 1 calc R U . . .
N7 N -0.0224(6) 0.6202(5) 0.39586(9) 0.0132(10) Uani 1 1 d . . . . .
C7 C 0.3006(8) 0.3352(6) 0.44891(12) 0.0148(11) Uani 1 1 d . . . . .
C8 C 0.2776(8) 0.3458(6) 0.42021(11) 0.0144(11) Uani 1 1 d . . . . .
N8 N 0.0448(6) 0.5943(5) 0.44238(9) 0.0138(10) Uani 1 1 d . . . . .
C9 C 0.3027(7) 0.2627(5) 0.37811(12) 0.0148(11) Uani 1 1 d . . . . .
N9 N 0.2905(6) 0.7288(5) 0.40652(9) 0.0117(9) Uani 1 1 d . . . . .
C11 C 0.4309(10) 0.0512(8) 0.36347(14) 0.0284(17) Uani 1 1 d . . . . .
H11 H 0.466964 0.026931 0.380434 0.034 Uiso 1 1 calc R U . . .
N11 N 0.4714(6) 0.5362(5) 0.38675(9) 0.0132(10) Uani 1 1 d . . . . .
C10 C 0.3535(8) 0.1621(7) 0.35993(11) 0.0173(12) Uani 1 1 d . . . . .
N10 N 0.4744(6) 0.6110(5) 0.43241(10) 0.0139(10) Uani 1 1 d . . . . .
C12 C 0.4550(9) -0.0248(8) 0.34141(14) 0.0267(16) Uani 1 1 d . . . . .
H12 H 0.511249 -0.100786 0.343359 0.032 Uiso 1 1 calc R U . . .
N12 N 0.5650(6) 0.4333(6) 0.34708(10) 0.0161(10) Uani 1 1 d . . . . .
C13 C 0.3986(8) 0.0076(7) 0.31651(14) 0.0221(13) Uani 1 1 d . . . . .
H13 H 0.415217 -0.047089 0.301903 0.027 Uiso 1 1 calc R U . . .
N13 N 0.3626(6) 0.5822(5) 0.33677(9) 0.0121(9) Uani 1 1 d . . . . .
C14 C 0.3180(7) 0.1196(7) 0.31294(13) 0.0181(13) Uani 1 1 d . . . . .
H14 H 0.280384 0.143289 0.296050 0.022 Uiso 1 1 calc R U . . .
N14 N 0.2040(7) 0.7187(5) 0.30953(9) 0.0166(10) Uani 1 1 d . . . . .
C15 C 0.2951(8) 0.1948(5) 0.33486(11) 0.0129(10) Uani 1 1 d . . . . .
N15 N 0.1773(6) 0.7717(5) 0.35607(9) 0.0135(10) Uani 1 1 d . . . . .
C17 C 0.0358(7) 0.4598(6) 0.32243(11) 0.0134(12) Uani 1 1 d . . . . .
C16 C 0.2094(9) 0.3133(5) 0.33805(10) 0.0133(10) Uani 1 1 d . . . . .
N16 N 0.1198(6) 0.9006(5) 0.39458(10) 0.0139(10) Uani 1 1 d . . . . .
C18 C -0.0597(7) 0.5094(7) 0.30123(12) 0.0156(12) Uani 1 1 d . . . . .
C19 C -0.0652(8) 0.4842(8) 0.27428(12) 0.0216(13) Uani 1 1 d . . . . .
H19 H -0.006990 0.418259 0.266544 0.026 Uiso 1 1 calc R U . . .
C20 C -0.1600(9) 0.5603(8) 0.25929(12) 0.0251(14) Uani 1 1 d . . . . .
H20 H -0.165295 0.546587 0.240751 0.030 Uiso 1 1 calc R U . . .
C23 C -0.1475(8) 0.6041(6) 0.31284(12) 0.0167(12) Uani 1 1 d . . . . .
C22 C -0.2450(7) 0.6783(7) 0.29753(12) 0.0163(12) Uani 1 1 d . . . . .
H22 H -0.307252 0.741418 0.305336 0.020 Uiso 1 1 calc R U . . .
C21 C -0.2475(8) 0.6560(7) 0.27030(13) 0.0220(14) Uani 1 1 d . . . . .
H21 H -0.309656 0.706734 0.259210 0.026 Uiso 1 1 calc R U . . .
C26 C -0.2136(8) 0.7671(6) 0.40259(11) 0.0172(11) Uani 1 1 d . . . . .
C25 C -0.1364(8) 0.6867(6) 0.38374(11) 0.0135(11) Uani 1 1 d . . . . .
C24 C -0.1040(7) 0.6093(6) 0.34082(11) 0.0136(11) Uani 1 1 d . . . . .
C27 C -0.3262(8) 0.8581(8) 0.39913(13) 0.0228(14) Uani 1 1 d . . . . .
H27 H -0.371181 0.872995 0.382340 0.027 Uiso 1 1 calc R U . . .
C28 C -0.3700(9) 0.9267(9) 0.42151(13) 0.0275(15) Uani 1 1 d . . . . .
H28 H -0.445273 0.990574 0.419945 0.033 Uiso 1 1 calc R U . . .
C29 C -0.3048(9) 0.9026(7) 0.44591(12) 0.0228(14) Uani 1 1 d . . . . .
H29 H -0.336840 0.950972 0.460711 0.027 Uiso 1 1 calc R U . . .
C30 C -0.1937(8) 0.8098(7) 0.44963(12) 0.0188(13) Uani 1 1 d . . . . .
H30 H -0.151024 0.793215 0.466536 0.023 Uiso 1 1 calc R U . . .
C31 C -0.1495(7) 0.7437(6) 0.42743(11) 0.0142(11) Uani 1 1 d . . . . .
C32 C -0.0325(7) 0.6471(6) 0.42279(10) 0.0115(11) Uani 1 1 d . . . . .
C33 C 0.2070(8) 0.8367(6) 0.41113(10) 0.0128(10) Uani 1 1 d . . . . .
C34 C 0.2272(8) 0.8753(6) 0.43905(11) 0.0161(11) Uani 1 1 d . . . . .
C35 C 0.1617(8) 0.9725(7) 0.45353(12) 0.0201(13) Uani 1 1 d . . . . .
H35 H 0.091806 1.030166 0.445838 0.024 Uiso 1 1 calc R U . . .
C36 C 0.2050(10) 0.9806(7) 0.48024(13) 0.0262(14) Uani 1 1 d . . . . .
H36 H 0.161372 1.044459 0.491019 0.031 Uiso 1 1 calc R U . . .
C37 C 0.3103(9) 0.8973(7) 0.49142(13) 0.0241(15) Uani 1 1 d . . . . .
H37 H 0.339474 0.907221 0.509393 0.029 Uiso 1 1 calc R U . . .
C38 C 0.3741(9) 0.7981(7) 0.47620(12) 0.0216(13) Uani 1 1 d . . . . .
H38 H 0.444373 0.739871 0.483616 0.026 Uiso 1 1 calc R U . . .
C39 C 0.3294(7) 0.7901(7) 0.45017(12) 0.0152(12) Uani 1 1 d . . . . .
C40 C 0.3715(7) 0.7015(6) 0.42900(11) 0.0144(11) Uani 1 1 d . . . . .
C41 C 0.5215(7) 0.5386(6) 0.41264(12) 0.0133(11) Uani 1 1 d . . . . .
C42 C 0.6484(8) 0.4508(6) 0.41593(12) 0.0158(12) Uani 1 1 d . . . . .
C43 C 0.7314(8) 0.4130(6) 0.43794(12) 0.0178(12) Uani 1 1 d . . . . .
H43 H 0.710379 0.445664 0.455057 0.021 Uiso 1 1 calc R U . . .
C44 C 0.8468(8) 0.3251(7) 0.43377(13) 0.0207(13) Uani 1 1 d . . . . .
H44 H 0.904981 0.296370 0.448417 0.025 Uiso 1 1 calc R U . . .
C45 C 0.8791(8) 0.2781(7) 0.40852(13) 0.0210(13) Uani 1 1 d . . . . .
H45 H 0.957900 0.217551 0.406400 0.025 Uiso 1 1 calc R U . . .
C46 C 0.7985(8) 0.3182(6) 0.38664(12) 0.0196(12) Uani 1 1 d . . . . .
H46 H 0.823142 0.289101 0.369390 0.024 Uiso 1 1 calc R U . . .
C47 C 0.6801(7) 0.4025(6) 0.39082(13) 0.0159(12) Uani 1 1 d . . . . .
C48 C 0.5672(7) 0.4581(5) 0.37310(11) 0.0119(10) Uani 1 1 d . . . . .
C49 C 0.4701(7) 0.4916(7) 0.33033(11) 0.0136(11) Uani 1 1 d . . . . .
C50 C 0.4717(8) 0.4694(7) 0.30189(12) 0.0167(12) Uani 1 1 d . . . . .
C51 C 0.5493(8) 0.3850(7) 0.28623(13) 0.0192(13) Uani 1 1 d . . . . .
H51 H 0.620834 0.327947 0.293642 0.023 Uiso 1 1 calc R U . . .
C52 C 0.5196(8) 0.3858(7) 0.25906(12) 0.0214(13) Uani 1 1 d . . . . .
H52 H 0.571913 0.328658 0.247791 0.026 Uiso 1 1 calc R U . . .
C53 C 0.4141(8) 0.4696(8) 0.24839(12) 0.0228(15) Uani 1 1 d . . . . .
H53 H 0.394184 0.467314 0.229929 0.027 Uiso 1 1 calc R U . . .
C54 C 0.3369(8) 0.5567(7) 0.26409(12) 0.0189(13) Uani 1 1 d . . . . .
H54 H 0.266272 0.614688 0.256688 0.023 Uiso 1 1 calc R U . . .
C55 C 0.3677(7) 0.5550(6) 0.29105(11) 0.0149(11) Uani 1 1 d . . . . .
C56 C 0.3034(8) 0.6265(6) 0.31318(11) 0.0167(12) Uani 1 1 d . . . . .
C57 C 0.1491(8) 0.7863(6) 0.32945(12) 0.0149(11) Uani 1 1 d . . . . .
C58 C 0.0489(8) 0.8947(6) 0.32508(12) 0.0161(12) Uani 1 1 d . . . . .
C59 C -0.0183(8) 0.9450(7) 0.30273(13) 0.0219(14) Uani 1 1 d . . . . .
H59 H -0.000332 0.909642 0.285752 0.026 Uiso 1 1 calc R U . . .
C60 C -0.1131(10) 1.0492(7) 0.30588(14) 0.0276(16) Uani 1 1 d . . . . .
H60 H -0.159914 1.085330 0.290743 0.033 Uiso 1 1 calc R U . . .
C61 C -0.1409(11) 1.1013(7) 0.33043(15) 0.0294(17) Uani 1 1 d . . . . .
H61 H -0.207233 1.171623 0.332014 0.035 Uiso 1 1 calc R U . . .
C62 C -0.0708(9) 1.0502(7) 0.35324(13) 0.0221(14) Uani 1 1 d . . . . .
H62 H -0.088588 1.085968 0.370185 0.027 Uiso 1 1 calc R U . . .
C63 C 0.0232(8) 0.9481(6) 0.35033(12) 0.0173(12) Uani 1 1 d . . . . .
C64 C 0.1083(7) 0.8703(6) 0.36926(12) 0.0156(12) Uani 1 1 d . . . . .

loop_
_atom_site_aniso_label
_atom_site_aniso_U_11
_atom_site_aniso_U_22
_atom_site_aniso_U_33
_atom_site_aniso_U_23
_atom_site_aniso_U_13
_atom_site_aniso_U_12
Yb01 0.01193(11) 0.01211(11) 0.00746(10) -0.00012(9) -0.00027(9) -0.00096(9)
N1 0.013(2) 0.012(2) 0.0075(18) -0.0028(16) -0.0003(17) -0.0030(18)
C1 0.012(3) 0.016(3) 0.009(2) -0.002(2) 0.000(2) -0.003(2)
N2 0.017(3) 0.014(2) 0.008(2) -0.0026(18) 0.0017(18) 0.0003(19)
C2 0.015(3) 0.016(2) 0.013(2) 0.004(2) -0.001(2) -0.003(3)
N3 0.015(2) 0.019(2) 0.0067(18) -0.0038(17) 0.000(2) 0.000(2)
C3 0.023(3) 0.018(3) 0.013(2) 0.002(2) -0.001(3) 0.001(3)
N4 0.021(3) 0.015(3) 0.010(2) 0.0011(19) -0.002(2) -0.004(2)
C4 0.035(4) 0.030(4) 0.013(2) 0.005(3) -0.005(3) 0.004(3)
C5 0.030(4) 0.029(4) 0.013(3) 0.004(3) -0.004(3) 0.014(3)
N5 0.011(2) 0.016(2) 0.010(2) -0.0034(19) 0.0024(18) -0.0010(18)
N6 0.013(2) 0.015(3) 0.012(2) -0.0037(19) 0.0005(18) 0.0014(18)
C6 0.025(3) 0.017(3) 0.014(3) 0.001(2) -0.002(2) 0.004(2)
N7 0.016(2) 0.019(3) 0.0045(19) 0.0039(18) -0.0038(18) -0.002(2)
C7 0.014(3) 0.013(3) 0.017(2) 0.000(2) -0.001(2) 0.000(2)
C8 0.019(3) 0.012(2) 0.011(2) -0.001(2) 0.000(2) -0.006(3)
N8 0.013(2) 0.017(3) 0.011(2) -0.0007(18) -0.0007(18) -0.0020(19)
C9 0.011(3) 0.012(2) 0.021(3) -0.001(2) 0.009(2) -0.0072(19)
N9 0.010(2) 0.010(2) 0.015(2) 0.0002(17) 0.003(2) -0.002(2)
C11 0.035(4) 0.033(4) 0.017(3) -0.005(3) -0.006(3) 0.017(3)
N11 0.016(2) 0.019(3) 0.0044(18) 0.0002(17) 0.0039(18) -0.0055(19)
C10 0.021(3) 0.020(3) 0.010(2) -0.003(2) 0.002(2) -0.004(3)
N10 0.014(2) 0.018(3) 0.010(2) -0.0026(19) -0.0010(19) -0.0013(19)
C12 0.030(4) 0.023(3) 0.026(3) -0.005(3) -0.004(3) 0.010(3)
N12 0.014(2) 0.018(2) 0.016(2) -0.002(2) 0.0012(19) 0.003(2)
C13 0.023(3) 0.021(3) 0.022(3) -0.004(3) 0.005(3) 0.001(3)
N13 0.008(2) 0.013(2) 0.015(2) -0.0026(19) 0.0009(18) -0.001(2)
C14 0.017(3) 0.022(3) 0.016(3) -0.004(2) 0.001(2) -0.003(2)
N14 0.023(3) 0.013(2) 0.014(2) 0.0037(18) -0.003(2) -0.003(2)
C15 0.017(3) 0.010(2) 0.012(2) 0.0000(19) -0.002(2) 0.004(2)
N15 0.018(3) 0.013(2) 0.009(2) 0.0045(18) 0.0024(17) 0.0007(19)
C17 0.012(3) 0.020(3) 0.008(2) -0.001(2) -0.001(2) -0.006(2)
C16 0.022(3) 0.008(2) 0.010(2) -0.0027(18) -0.003(3) -0.006(3)
N16 0.019(3) 0.012(2) 0.011(2) -0.0028(18) 0.002(2) -0.0008(19)
C18 0.017(3) 0.021(3) 0.010(2) 0.000(2) -0.002(2) 0.005(3)
C19 0.018(3) 0.032(4) 0.015(3) -0.004(3) 0.000(2) 0.003(3)
C20 0.029(3) 0.036(4) 0.011(2) -0.001(3) -0.005(2) 0.001(3)
C23 0.016(3) 0.022(3) 0.013(2) 0.001(2) -0.002(2) -0.003(2)
C22 0.007(3) 0.023(3) 0.019(3) 0.001(2) -0.001(2) 0.000(2)
C21 0.019(3) 0.027(3) 0.020(3) 0.004(3) -0.007(2) 0.001(2)
C26 0.020(3) 0.018(3) 0.013(2) 0.000(2) 0.004(3) -0.003(3)
C25 0.014(3) 0.016(3) 0.010(2) -0.002(2) -0.001(2) -0.003(2)
C24 0.014(3) 0.018(3) 0.009(2) 0.000(2) 0.002(2) 0.000(2)
C27 0.021(3) 0.029(4) 0.018(3) 0.000(3) -0.003(2) 0.005(3)
C28 0.024(3) 0.033(4) 0.025(3) -0.001(3) 0.000(3) 0.016(4)
C29 0.028(4) 0.027(4) 0.014(2) -0.003(2) 0.006(3) 0.006(3)
C30 0.015(3) 0.024(3) 0.017(3) -0.003(2) 0.003(2) -0.002(2)
C31 0.012(3) 0.016(3) 0.015(3) 0.001(2) -0.001(2) 0.000(2)
C32 0.016(3) 0.013(3) 0.005(2) -0.001(2) 0.001(2) 0.001(2)
C33 0.012(3) 0.016(3) 0.010(2) -0.0035(19) 0.003(2) -0.005(2)
C34 0.015(3) 0.019(3) 0.015(2) -0.003(2) 0.002(2) -0.003(2)
C35 0.023(3) 0.021(3) 0.016(3) -0.003(2) -0.001(2) 0.003(2)
C36 0.036(4) 0.024(3) 0.019(3) -0.008(3) 0.004(3) -0.001(3)
C37 0.035(4) 0.023(3) 0.015(3) -0.003(2) 0.002(3) 0.001(3)
C38 0.027(4) 0.022(3) 0.015(3) -0.004(2) -0.002(3) 0.002(3)
C39 0.012(3) 0.019(3) 0.015(2) -0.006(2) 0.002(2) -0.001(2)
C40 0.015(3) 0.015(3) 0.012(2) -0.003(2) -0.001(2) -0.001(2)
C41 0.013(3) 0.014(3) 0.013(2) -0.003(2) -0.002(2) 0.000(2)
C42 0.017(3) 0.012(3) 0.018(3) 0.002(2) -0.004(2) -0.003(2)
C43 0.022(3) 0.015(3) 0.017(2) -0.002(2) -0.004(2) 0.000(2)
C44 0.017(3) 0.024(3) 0.021(3) 0.003(3) -0.007(3) -0.002(3)
C45 0.020(3) 0.019(3) 0.024(3) 0.000(3) -0.001(3) 0.002(3)
C46 0.019(3) 0.019(3) 0.021(3) -0.001(2) 0.001(3) -0.001(3)
C47 0.013(3) 0.015(3) 0.020(3) -0.001(2) -0.003(2) -0.001(2)
C48 0.015(2) 0.008(2) 0.012(2) -0.003(2) 0.000(2) 0.0004(18)
C49 0.011(3) 0.020(3) 0.010(2) 0.000(2) 0.001(2) -0.003(2)
C50 0.016(3) 0.021(3) 0.012(2) 0.003(2) 0.002(2) -0.002(2)
C51 0.017(3) 0.022(3) 0.019(3) -0.005(2) 0.000(2) 0.001(2)
C52 0.023(3) 0.025(3) 0.016(3) -0.005(3) 0.002(3) 0.002(3)
C53 0.021(3) 0.036(4) 0.012(2) -0.005(3) 0.005(2) -0.002(3)
C54 0.017(3) 0.026(3) 0.014(2) 0.004(3) -0.001(2) -0.003(3)
C55 0.015(3) 0.016(3) 0.014(2) 0.000(2) 0.002(2) -0.004(2)
C56 0.017(3) 0.021(3) 0.013(2) -0.001(2) 0.004(2) -0.004(2)
C57 0.019(3) 0.010(3) 0.015(3) 0.000(2) 0.001(2) 0.002(2)
C58 0.017(3) 0.013(3) 0.019(3) 0.004(2) 0.002(2) -0.002(2)
C59 0.029(4) 0.019(3) 0.017(3) 0.003(3) -0.006(3) 0.001(3)
C60 0.035(4) 0.027(4) 0.020(3) 0.002(3) -0.009(3) 0.005(3)
C61 0.038(4) 0.020(4) 0.031(3) -0.003(3) -0.014(3) 0.010(3)
C62 0.030(4) 0.017(3) 0.019(3) -0.002(2) -0.004(3) 0.004(3)
C63 0.019(3) 0.014(3) 0.018(3) 0.001(2) -0.002(2) 0.000(2)
C64 0.012(3) 0.016(3) 0.019(3) -0.001(2) -0.004(2) 0.003(2)

loop_
_atom_type_symbol
_atom_type_description
_atom_type_scat_dispersion_real
_atom_type_scat_dispersion_imag
_atom_type_scat_source
C C 0.0033 0.0016 'International Tables Vol C Tables 4.2.6.8 and 6.1.1.4'
H H 0.0000 0.0000 'International Tables Vol C Tables 4.2.6.8 and 6.1.1.4'
N N 0.0061 0.0033 'International Tables Vol C Tables 4.2.6.8 and 6.1.1.4'
Yb Yb -0.3850 5.5486 'International Tables Vol C Tables 4.2.6.8 and 6.1.1.4'

loop_
_geom_angle_atom_site_label_1
_geom_angle_atom_site_label_2
_geom_angle_atom_site_label_3
_geom_angle
_geom_angle_site_symmetry_1
_geom_angle_site_symmetry_3
_geom_angle_publ_flag
N1 Yb01 N7 71.50(17) . . ?
N1 Yb01 N11 79.02(17) . . ?
N7 Yb01 N11 140.71(15) . . ?
N1 Yb01 N15 145.73(17) . . ?
N7 Yb01 N15 82.24(18) . . ?
N11 Yb01 N15 111.22(18) . . ?
N1 Yb01 N13 140.56(19) . . ?
N7 Yb01 N13 146.11(17) . . ?
N11 Yb01 N13 70.74(16) . . ?
N15 Yb01 N13 71.16(18) . . ?
N1 Yb01 N3 71.67(16) . . ?
N7 Yb01 N3 110.8(2) . . ?
N11 Yb01 N3 82.80(19) . . ?
N15 Yb01 N3 140.27(17) . . ?
N13 Yb01 N3 79.81(18) . . ?
N1 Yb01 N9 82.25(16) . . ?
N7 Yb01 N9 79.28(18) . . ?
N11 Yb01 N9 71.38(18) . . ?
N15 Yb01 N9 71.32(17) . . ?
N13 Yb01 N9 110.21(18) . . ?
N3 Yb01 N9 146.32(17) . . ?
N1 Yb01 N5 110.70(17) . . ?
N7 Yb01 N5 70.94(17) . . ?
N11 Yb01 N5 145.94(17) . . ?
N15 Yb01 N5 79.63(19) . . ?
N13 Yb01 N5 83.65(16) . . ?
N3 Yb01 N5 70.56(19) . . ?
N9 Yb01 N5 140.72(19) . . ?
C1 N1 C8 107.3(5) . . ?
C1 N1 Yb01 122.8(4) . . ?
C8 N1 Yb01 123.2(4) . . ?
N8 C1 N1 127.2(5) . . ?
N8 C1 C2 121.7(5) . . ?
N1 C1 C2 111.0(5) . . ?
C9 N2 C8 122.1(6) . . ?
C3 C2 C7 121.0(6) . . ?
C3 C2 C1 133.0(6) . . ?
C7 C2 C1 105.9(5) . . ?
C9 N3 C16 108.7(5) . . ?
C9 N3 Yb01 124.0(4) . . ?
C16 N3 Yb01 121.8(4) . . ?
C2 C3 C4 117.3(6) . . ?
C2 C3 H3 121.3 . . ?
C4 C3 H3 121.3 . . ?
C16 N4 C17 122.7(5) . . ?
C5 C4 C3 121.5(6) . . ?
C5 C4 H4 119.2 . . ?
C3 C4 H4 119.2 . . ?
C6 C5 C4 121.2(6) . . ?
C6 C5 H5 119.4 . . ?
C4 C5 H5 119.4 . . ?
C17 N5 C24 107.0(5) . . ?
C17 N5 Yb01 122.2(4) . . ?
C24 N5 Yb01 121.2(4) . . ?
C24 N6 C25 122.6(6) . . ?
C7 C6 C5 117.0(6) . . ?
C7 C6 H6 121.5 . . ?
C5 C6 H6 121.5 . . ?
C25 N7 C32 106.6(5) . . ?
C25 N7 Yb01 124.3(4) . . ?
C32 N7 Yb01 121.4(4) . . ?
C6 C7 C2 122.0(5) . . ?
C6 C7 C8 131.9(6) . . ?
C2 C7 C8 106.0(5) . . ?
N2 C8 N1 128.8(5) . . ?
N2 C8 C7 121.4(6) . . ?
N1 C8 C7 109.7(5) . . ?
C32 N8 C1 122.5(5) . . ?
N2 C9 N3 128.3(5) . . ?
N2 C9 C10 122.3(6) . . ?
N3 C9 C10 109.4(5) . . ?
C40 N9 C33 108.1(5) . . ?
C40 N9 Yb01 122.6(4) . . ?
C33 N9 Yb01 122.8(4) . . ?
C10 C11 C12 117.9(6) . . ?
C10 C11 H11 121.1 . . ?
C12 C11 H11 121.1 . . ?
C48 N11 C41 107.0(5) . . ?
C48 N11 Yb01 124.5(4) . . ?
C41 N11 Yb01 121.7(4) . . ?
C11 C10 C15 120.6(6) . . ?
C11 C10 C9 133.5(6) . . ?
C15 C10 C9 105.8(6) . . ?
C41 N10 C40 122.1(5) . . ?
C11 C12 C13 121.8(7) . . ?
C11 C12 H12 119.1 . . ?
C13 C12 H12 119.1 . . ?
C49 N12 C48 122.6(6) . . ?
C14 C13 C12 120.4(7) . . ?
C14 C13 H13 119.8 . . ?
C12 C13 H13 119.8 . . ?
C56 N13 C49 106.8(5) . . ?
C56 N13 Yb01 121.7(4) . . ?
C49 N13 Yb01 122.5(4) . . ?
C15 C14 C13 117.5(6) . . ?
C15 C14 H14 121.2 . . ?
C13 C14 H14 121.2 . . ?
C56 N14 C57 122.2(5) . . ?
C14 C15 C10 121.8(6) . . ?
C14 C15 C16 130.9(6) . . ?
C10 C15 C16 107.3(5) . . ?
C57 N15 C64 108.0(5) . . ?
C57 N15 Yb01 122.3(4) . . ?
C64 N15 Yb01 122.3(4) . . ?
N4 C17 N5 126.7(6) . . ?
N4 C17 C18 122.2(5) . . ?
N5 C17 C18 111.1(6) . . ?
N4 C16 N3 129.0(6) . . ?
N4 C16 C15 122.2(5) . . ?
N3 C16 C15 108.6(5) . . ?
C33 N16 C64 122.2(5) . . ?
C19 C18 C23 122.1(6) . . ?
C19 C18 C17 132.2(6) . . ?
C23 C18 C17 105.5(5) . . ?
C20 C19 C18 116.4(7) . . ?
C20 C19 H19 121.8 . . ?
C18 C19 H19 121.8 . . ?
C19 C20 C21 122.6(6) . . ?
C19 C20 H20 118.7 . . ?
C21 C20 H20 118.7 . . ?
C18 C23 C22 120.7(6) . . ?
C18 C23 C24 106.8(6) . . ?
C22 C23 C24 132.4(6) . . ?
C23 C22 C21 117.4(6) . . ?
C23 C22 H22 121.3 . . ?
C21 C22 H22 121.3 . . ?
C20 C21 C22 120.7(6) . . ?
C20 C21 H21 119.7 . . ?
C22 C21 H21 119.7 . . ?
C27 C26 C31 121.4(6) . . ?
C27 C26 C25 131.2(6) . . ?
C31 C26 C25 107.3(6) . . ?
N6 C25 N7 126.9(6) . . ?
N6 C25 C26 122.5(6) . . ?
N7 C25 C26 110.6(5) . . ?
N6 C24 N5 128.0(5) . . ?
N6 C24 C23 122.5(6) . . ?
N5 C24 C23 109.5(5) . . ?
C26 C27 C28 117.0(6) . . ?
C26 C27 H27 121.5 . . ?
C28 C27 H27 121.5 . . ?
C29 C28 C27 120.8(7) . . ?
C29 C28 H28 119.6 . . ?
C27 C28 H28 119.6 . . ?
C28 C29 C30 122.6(6) . . ?
C28 C29 H29 118.7 . . ?
C30 C29 H29 118.7 . . ?
C31 C30 C29 116.4(6) . . ?
C31 C30 H30 121.8 . . ?
C29 C30 H30 121.8 . . ?
C30 C31 C26 121.8(6) . . ?
C30 C31 C32 132.9(6) . . ?
C26 C31 C32 105.2(5) . . ?
N8 C32 N7 127.7(6) . . ?
N8 C32 C31 122.2(5) . . ?
N7 C32 C31 110.1(5) . . ?
N16 C33 N9 128.8(5) . . ?
N16 C33 C34 122.2(6) . . ?
N9 C33 C34 109.1(5) . . ?
C35 C34 C39 122.4(6) . . ?
C35 C34 C33 131.1(6) . . ?
C39 C34 C33 106.5(6) . . ?
C34 C35 C36 116.1(7) . . ?
C34 C35 H35 122.0 . . ?
C36 C35 H35 122.0 . . ?
C37 C36 C35 121.9(6) . . ?
C37 C36 H36 119.0 . . ?
C35 C36 H36 119.0 . . ?
C36 C37 C38 120.7(6) . . ?
C36 C37 H37 119.7 . . ?
C38 C37 H37 119.7 . . ?
C39 C38 C37 116.9(7) . . ?
C39 C38 H38 121.6 . . ?
C37 C38 H38 121.6 . . ?
C38 C39 C34 122.0(6) . . ?
C38 C39 C40 131.6(6) . . ?
C34 C39 C40 106.4(5) . . ?
N10 C40 N9 127.8(5) . . ?
N10 C40 C39 122.5(5) . . ?
N9 C40 C39 109.7(5) . . ?
N10 C41 N11 128.7(6) . . ?
N10 C41 C42 121.4(5) . . ?
N11 C41 C42 109.8(5) . . ?
C43 C42 C47 121.2(6) . . ?
C43 C42 C41 132.4(6) . . ?
C47 C42 C41 106.4(5) . . ?
C42 C43 C44 117.0(6) . . ?
C42 C43 H43 121.5 . . ?
C44 C43 H43 121.5 . . ?
C43 C44 C45 121.6(6) . . ?
C43 C44 H44 119.2 . . ?
C45 C44 H44 119.2 . . ?
C46 C45 C44 121.2(7) . . ?
C46 C45 H45 119.4 . . ?
C44 C45 H45 119.4 . . ?
C45 C46 C47 117.4(6) . . ?
C45 C46 H46 121.3 . . ?
C47 C46 H46 121.3 . . ?
C46 C47 C42 121.6(6) . . ?
C46 C47 C48 132.5(6) . . ?
C42 C47 C48 105.9(5) . . ?
N12 C48 N11 127.1(5) . . ?
N12 C48 C47 122.2(5) . . ?
N11 C48 C47 110.6(5) . . ?
N12 C49 N13 126.6(5) . . ?
N12 C49 C50 122.9(6) . . ?
N13 C49 C50 110.5(5) . . ?
C51 C50 C55 121.3(6) . . ?
C51 C50 C49 132.7(6) . . ?
C55 C50 C49 106.0(6) . . ?
C50 C51 C52 118.0(6) . . ?
C50 C51 H51 121.0 . . ?
C52 C51 H51 121.0 . . ?
C53 C52 C51 120.5(6) . . ?
C53 C52 H52 119.7 . . ?
C51 C52 H52 119.7 . . ?
C52 C53 C54 121.7(6) . . ?
C52 C53 H53 119.1 . . ?
C54 C53 H53 119.1 . . ?
C55 C54 C53 117.1(6) . . ?
C55 C54 H54 121.5 . . ?
C53 C54 H54 121.5 . . ?
C54 C55 C50 121.3(6) . . ?
C54 C55 C56 131.9(6) . . ?
C50 C55 C56 106.7(5) . . ?
N14 C56 N13 128.2(6) . . ?
N14 C56 C55 122.0(6) . . ?
N13 C56 C55 109.7(6) . . ?
N14 C57 N15 128.0(6) . . ?
N14 C57 C58 121.9(6) . . ?
N15 C57 C58 110.1(5) . . ?
C59 C58 C63 121.0(6) . . ?
C59 C58 C57 133.1(6) . . ?
C63 C58 C57 105.9(5) . . ?
C58 C59 C60 117.9(6) . . ?
C58 C59 H59 121.1 . . ?
C60 C59 H59 121.1 . . ?
C61 C60 C59 121.7(7) . . ?
C61 C60 H60 119.1 . . ?
C59 C60 H60 119.1 . . ?
C60 C61 C62 120.2(7) . . ?
C60 C61 H61 119.9 . . ?
C62 C61 H61 119.9 . . ?
C63 C62 C61 118.5(6) . . ?
C63 C62 H62 120.7 . . ?
C61 C62 H62 120.7 . . ?
C62 C63 C58 120.6(6) . . ?
C62 C63 C64 132.9(6) . . ?
C58 C63 C64 106.4(6) . . ?
N16 C64 N15 128.2(6) . . ?
N16 C64 C63 122.2(6) . . ?
N15 C64 C63 109.5(5) . . ?

loop_
_geom_bond_atom_site_label_1
_geom_bond_atom_site_label_2
_geom_bond_distance
_geom_bond_site_symmetry_2
_geom_bond_publ_flag
Yb01 N1 2.361(5) . ?
Yb01 N7 2.362(6) . ?
Yb01 N11 2.368(6) . ?
Yb01 N15 2.375(5) . ?
Yb01 N13 2.376(5) . ?
Yb01 N3 2.382(5) . ?
Yb01 N9 2.386(5) . ?
Yb01 N5 2.392(5) . ?
N1 C1 1.364(7) . ?
N1 C8 1.378(8) . ?
C1 N8 1.347(8) . ?
C1 C2 1.455(8) . ?
N2 C9 1.317(7) . ?
N2 C8 1.328(8) . ?
C2 C3 1.386(7) . ?
C2 C7 1.404(9) . ?
N3 C9 1.383(8) . ?
N3 C16 1.386(6) . ?
C3 C4 1.400(9) . ?
C3 H3 0.9500 . ?
N4 C16 1.309(8) . ?
N4 C17 1.330(9) . ?
C4 C5 1.399(10) . ?
C4 H4 0.9500 . ?
C5 C6 1.398(8) . ?
C5 H5 0.9500 . ?
N5 C17 1.367(7) . ?
N5 C24 1.381(8) . ?
N6 C24 1.327(8) . ?
N6 C25 1.337(7) . ?
C6 C7 1.389(9) . ?
C6 H6 0.9500 . ?
N7 C25 1.370(8) . ?
N7 C32 1.394(7) . ?
C7 C8 1.470(8) . ?
N8 C32 1.325(8) . ?
C9 C10 1.477(8) . ?
N9 C40 1.372(7) . ?
N9 C33 1.379(8) . ?
C11 C10 1.370(10) . ?
C11 C12 1.392(10) . ?
C11 H11 0.9500 . ?
N11 C48 1.369(8) . ?
N11 C41 1.382(7) . ?
C10 C15 1.411(8) . ?
N10 C41 1.326(8) . ?
N10 C40 1.330(8) . ?
C12 C13 1.396(10) . ?
C12 H12 0.9500 . ?
N12 C49 1.340(8) . ?
N12 C48 1.342(7) . ?
C13 C14 1.394(10) . ?
C13 H13 0.9500 . ?
N13 C56 1.384(8) . ?
N13 C49 1.385(8) . ?
C14 C15 1.380(8) . ?
C14 H14 0.9500 . ?
N14 C56 1.323(9) . ?
N14 C57 1.327(8) . ?
C15 C16 1.473(8) . ?
N15 C57 1.377(7) . ?
N15 C64 1.379(8) . ?
C17 C18 1.459(8) . ?
N16 C33 1.322(8) . ?
N16 C64 1.324(8) . ?
C18 C19 1.389(8) . ?
C18 C23 1.396(9) . ?
C19 C20 1.386(10) . ?
C19 H19 0.9500 . ?
C20 C21 1.389(11) . ?
C20 H20 0.9500 . ?
C23 C22 1.397(9) . ?
C23 C24 1.467(8) . ?
C22 C21 1.397(9) . ?
C22 H22 0.9500 . ?
C21 H21 0.9500 . ?
C26 C27 1.393(10) . ?
C26 C31 1.399(8) . ?
C26 C25 1.447(8) . ?
C27 C28 1.399(10) . ?
C27 H27 0.9500 . ?
C28 C29 1.384(9) . ?
C28 H28 0.9500 . ?
C29 C30 1.399(10) . ?
C29 H29 0.9500 . ?
C30 C31 1.379(8) . ?
C30 H30 0.9500 . ?
C31 C32 1.470(9) . ?
C33 C34 1.480(8) . ?
C34 C35 1.389(9) . ?
C34 C39 1.393(9) . ?
C35 C36 1.406(9) . ?
C35 H35 0.9500 . ?
C36 C37 1.399(11) . ?
C36 H36 0.9500 . ?
C37 C38 1.418(9) . ?
C37 H37 0.9500 . ?
C38 C39 1.376(8) . ?
C38 H38 0.9500 . ?
C39 C40 1.471(8) . ?
C41 C42 1.463(9) . ?
C42 C43 1.390(8) . ?
C42 C47 1.397(9) . ?
C43 C44 1.394(10) . ?
C43 H43 0.9500 . ?
C44 C45 1.400(9) . ?
C44 H44 0.9500 . ?
C45 C46 1.381(9) . ?
C45 H45 0.9500 . ?
C46 C47 1.388(9) . ?
C46 H46 0.9500 . ?
C47 C48 1.461(8) . ?
C49 C50 1.457(8) . ?
C50 C51 1.376(9) . ?
C50 C55 1.400(9) . ?
C51 C52 1.398(9) . ?
C51 H51 0.9500 . ?
C52 C53 1.393(10) . ?
C52 H52 0.9500 . ?
C53 C54 1.394(10) . ?
C53 H53 0.9500 . ?
C54 C55 1.390(8) . ?
C54 H54 0.9500 . ?
C55 C56 1.465(8) . ?
C57 C58 1.464(9) . ?
C58 C59 1.382(9) . ?
C58 C63 1.414(9) . ?
C59 C60 1.392(10) . ?
C59 H59 0.9500 . ?
C60 C61 1.380(10) . ?
C60 H60 0.9500 . ?
C61 C62 1.415(10) . ?
C61 H61 0.9500 . ?
C62 C63 1.370(10) . ?
C62 H62 0.9500 . ?
C63 C64 1.468(9) . ?
